data_2218435
loop_
_publ_author_name
'Nirmala, S.'
'Kamala, E. Theboral Sugi'
'Sudha, L.'
'Arumugam, N.'
'Raghunathan, R.'

_publ_section_title
;Methyl
 3-(2-chlorophenyl)-2-(1<i>H</i>-indol-3-ylmethyl)-5-[1-(4-methoxyphenyl)-4-oxo-3-phenylazetidin-2-yl]-4-nitropyrrolidine-2-carboxylate
;
_journal_coeditor_code HK2460
_journal_issue 6
_journal_name_full 'Acta Crystallographica Section E'
_journal_page_first o1070
_journal_page_last o1071
_journal_paper_doi 10.1107/S1600536808013585
_journal_volume 64
_journal_year 2008
_chemical_formula_iupac 'C37 H33 Cl N4 O6'
_chemical_formula_moiety 'C37 H33 Cl N4 O6'
_chemical_formula_sum 'C37 H33 Cl N4 O6'
_chemical_formula_weight 665.12
_chemical_name_systematic
;Methyl
 3-(2-chlorophenyl)-2-(1H-indol-3-ylmethyl)-5-[1-(4-methoxyphenyl)-4-oxo-
3-phenylazetidin-2-yl]-4-nitropyrrolidine-2-carboxylate
;
_space_group_IT_number 2
_symmetry_cell_setting triclinic
_symmetry_space_group_name_Hall '-P 1'
_symmetry_space_group_name_H-M 'P -1'
_atom_sites_solution_hydrogens geom
_atom_sites_solution_primary direct
_atom_sites_solution_secondary difmap
_audit_creation_method SHELXL-97
_cell_angle_alpha 93.766(6)
_cell_angle_beta 99.962(6)
_cell_angle_gamma 114.066(5)
_cell_formula_units_Z 2
_cell_length_a 10.399(3)
_cell_length_b 12.500(3)
_cell_length_c 14.211(3)
_cell_measurement_reflns_used 8315
_cell_measurement_temperature 293(2)
_cell_measurement_theta_max 31.62
_cell_measurement_theta_min 2.50
_cell_volume 1642.1(7)
_computing_cell_refinement 'APEX2 and SAINT (Bruker, 2004)'
_computing_data_collection 'APEX2 (Bruker, 2004)'
_computing_data_reduction 'SAINT and XPREP (Bruker, 2004)'
_computing_molecular_graphics 'ORTEP-3 (Farrugia, 1997)'
_computing_publication_material 'PLATON (Spek, 2003)'
_computing_structure_refinement 'SHELXL97 (Sheldrick, 2008)'
_computing_structure_solution 'SIR92 (Altomare <i>et al.</i>,  1993)'
_diffrn_ambient_temperature 294(2)
_diffrn_measured_fraction_theta_full 0.965
_diffrn_measured_fraction_theta_max 0.965
_diffrn_measurement_device_type 'Bruker KAPPA APEX2 CCD diffractometer'
_diffrn_measurement_method '\w and \f scans'
_diffrn_radiation_monochromator graphite
_diffrn_radiation_source 'fine-focus sealed tube'
_diffrn_radiation_type MoK\a
_diffrn_radiation_wavelength 0.71073
_diffrn_reflns_av_R_equivalents 0.0569
_diffrn_reflns_av_sigmaI/netI 0.1304
_diffrn_reflns_limit_h_max 12
_diffrn_reflns_limit_h_min -12
_diffrn_reflns_limit_k_max 14
_diffrn_reflns_limit_k_min -14
_diffrn_reflns_limit_l_max 16
_diffrn_reflns_limit_l_min -16
_diffrn_reflns_number 25481
_diffrn_reflns_theta_full 25.00
_diffrn_reflns_theta_max 24.99
_diffrn_reflns_theta_min 1.47
_diffrn_standards_decay_% 0
_diffrn_standards_interval_count 0
_diffrn_standards_interval_time 0
_diffrn_standards_number 0
_exptl_absorpt_coefficient_mu 0.170
_exptl_absorpt_correction_T_max 0.9733
_exptl_absorpt_correction_T_min 0.9507
_exptl_absorpt_correction_type multi-scan
_exptl_absorpt_process_details '(Blessing, 1995)'
_exptl_crystal_colour colourless
_exptl_crystal_density_diffrn 1.345
_exptl_crystal_density_method 'not measured'
_exptl_crystal_description prism
_exptl_crystal_F_000 696
_exptl_crystal_size_max 0.30
_exptl_crystal_size_mid 0.20
_exptl_crystal_size_min 0.16
_refine_diff_density_max 0.509
_refine_diff_density_min -0.636
_refine_ls_extinction_method none
_refine_ls_goodness_of_fit_ref 1.104
_refine_ls_hydrogen_treatment constr
_refine_ls_matrix_type full
_refine_ls_number_parameters 433
_refine_ls_number_reflns 5563
_refine_ls_number_restraints 0
_refine_ls_restrained_S_all 1.104
_refine_ls_R_factor_all 0.1310
_refine_ls_R_factor_gt 0.0668
_refine_ls_shift/su_max 0.000
_refine_ls_shift/su_mean 0.000
_refine_ls_structure_factor_coef Fsqd
_refine_ls_weighting_details 'calc w=1/[\s^2^(Fo^2^)+(0.2000P)^2^] where P=(Fo^2^+2Fc^2^)/3'
_refine_ls_weighting_scheme calc
_refine_ls_wR_factor_gt 0.2004
_refine_ls_wR_factor_ref 0.3165
_reflns_number_gt 3770
_reflns_number_total 5563
_reflns_threshold_expression I>2\s(I)
_cod_data_source_file hk2460.cif
_cod_data_source_block I
_cod_database_code 2218435
_cod_database_fobs_code 2218435

loop_
_symmetry_equiv_pos_as_xyz
'x, y, z'
'-x, -y, -z'

loop_
_atom_site_type_symbol
_atom_site_label
_atom_site_fract_x
_atom_site_fract_y
_atom_site_fract_z
_atom_site_U_iso_or_equiv
_atom_site_adp_type
_atom_site_calc_flag
_atom_site_refinement_flags
_atom_site_occupancy
Cl Cl1 0.27147(16) 0.62053(13) 0.03791(11) 0.0912(5) Uani d . 1
O O1 0.4619(3) 0.3522(3) 0.1048(2) 0.0620(8) Uani d . 1
O O2 0.4973(3) 0.5325(3) 0.16978(19) 0.0549(7) Uani d . 1
O O3 0.1219(3) 0.2147(3) -0.0280(2) 0.0690(9) Uani d . 1
O O4 -0.0986(3) 0.1137(3) -0.02304(19) 0.0646(8) Uani d . 1
O O5 -0.1691(3) -0.1217(3) 0.3043(3) 0.0861(12) Uani d . 1
O O6 0.4562(3) -0.1339(3) 0.4179(2) 0.0647(9) Uani d . 1
N N1 0.5503(4) 0.3211(3) 0.4608(2) 0.0500(8) Uani d . 1
H H1A 0.5602 0.2674 0.4921 0.060 Uiso calc R 1
N N2 0.2433(3) 0.2437(2) 0.19400(18) 0.0340(6) Uani d . 1
H H2 0.2943 0.2039 0.1976 0.041 Uiso calc R 1
N N3 0.0198(3) 0.1926(3) 0.0102(2) 0.0441(8) Uani d . 1
N N4 0.0375(3) 0.0089(2) 0.2561(2) 0.0406(7) Uani d . 1
C C1 0.4247(4) 0.3105(3) 0.4029(2) 0.0452(9) Uani d . 1
H H1 0.3372 0.2435 0.3914 0.054 Uiso calc R 1
C C2 0.4455(3) 0.4115(3) 0.3646(2) 0.0344(7) Uani d . 1
C C3 0.5947(3) 0.4900(3) 0.4004(2) 0.0355(8) Uani d . 1
C C4 0.6834(4) 0.6067(3) 0.3897(2) 0.0464(9) Uani d . 1
H H4 0.6465 0.6488 0.3504 0.056 Uiso calc R 1
C C5 0.8251(4) 0.6574(4) 0.4383(3) 0.0614(11) Uani d . 1
H H5 0.8838 0.7347 0.4320 0.074 Uiso calc R 1
C C6 0.8836(4) 0.5963(5) 0.4969(3) 0.0669(13) Uani d . 1
H H6 0.9802 0.6335 0.5289 0.080 Uiso calc R 1
C C7 0.8008(4) 0.4815(5) 0.5083(3) 0.0592(12) Uani d . 1
H H7 0.8402 0.4400 0.5465 0.071 Uiso calc R 1
C C8 0.6570(4) 0.4301(3) 0.4609(2) 0.0411(8) Uani d . 1
C C9 0.3323(3) 0.4348(3) 0.3002(2) 0.0340(7) Uani d . 1
H H9A 0.3665 0.5194 0.2999 0.041 Uiso calc R 1
H H9B 0.2457 0.4079 0.3260 0.041 Uiso calc R 1
C C10 0.2943(3) 0.3712(3) 0.1948(2) 0.0310(7) Uani d . 1
C C11 0.1669(3) 0.3868(3) 0.1245(2) 0.0335(7) Uani d . 1
H H11 0.1957 0.4033 0.0630 0.040 Uiso calc R 1
C C12 0.0405(3) 0.2628(3) 0.1066(2) 0.0331(7) Uani d . 1
H H12 -0.0490 0.2678 0.1139 0.040 Uiso calc R 1
C C13 0.0886(3) 0.1980(3) 0.1857(2) 0.0315(7) Uani d . 1
H H13 0.0732 0.2268 0.2468 0.038 Uiso calc R 1
C C14 0.0125(3) 0.0649(3) 0.1707(2) 0.0357(7) Uani d . 1
H H14 0.0309 0.0299 0.1137 0.043 Uiso calc R 1
C C15 -0.1531(3) 0.0061(3) 0.1733(3) 0.0458(9) Uani d . 1
H H15 -0.2101 -0.0532 0.1159 0.055 Uiso calc R 1
C C16 -0.1057(4) -0.0505(3) 0.2560(3) 0.0519(10) Uani d . 1
C C17 0.1534(3) -0.0169(3) 0.2985(2) 0.0378(8) Uani d . 1
C C18 0.2642(3) -0.0060(3) 0.2526(2) 0.0393(8) Uani d . 1
H H18 0.2685 0.0256 0.1952 0.047 Uiso calc R 1
C C19 0.3685(3) -0.0420(3) 0.2917(3) 0.0430(8) Uani d . 1
H H19 0.4434 -0.0337 0.2610 0.052 Uiso calc R 1
C C20 0.3619(4) -0.0899(3) 0.3756(3) 0.0460(9) Uani d . 1
C C21 0.2550(4) -0.0962(4) 0.4239(3) 0.0544(10) Uani d . 1
H H21 0.2533 -0.1250 0.4826 0.065 Uiso calc R 1
C C22 0.1513(4) -0.0600(4) 0.3857(3) 0.0509(10) Uani d . 1
H H22 0.0796 -0.0645 0.4185 0.061 Uiso calc R 1
C C23 0.5611(5) -0.1357(5) 0.3669(4) 0.0807(16) Uani d . 1
H H23A 0.6198 -0.1683 0.4029 0.121 Uiso calc R 1
H H23B 0.6208 -0.0564 0.3585 0.121 Uiso calc R 1
H H23C 0.5137 -0.1838 0.3048 0.121 Uiso calc R 1
C C24 -0.2264(3) 0.0835(3) 0.1965(3) 0.0418(9) Uani d . 1
C C25 -0.1948(4) 0.1455(3) 0.2876(3) 0.0461(9) Uani d . 1
H H25 -0.1276 0.1389 0.3365 0.055 Uiso calc R 1
C C26 -0.2613(4) 0.2174(4) 0.3075(3) 0.0555(10) Uani d . 1
H H26 -0.2388 0.2582 0.3696 0.067 Uiso calc R 1
C C27 -0.3605(4) 0.2289(4) 0.2362(3) 0.0605(11) Uani d . 1
H H27 -0.4052 0.2774 0.2495 0.073 Uiso calc R 1
C C28 -0.3929(4) 0.1674(4) 0.1442(3) 0.0618(12) Uani d . 1
H H28 -0.4591 0.1752 0.0953 0.074 Uiso calc R 1
C C29 -0.3278(4) 0.0951(4) 0.1250(3) 0.0537(10) Uani d . 1
H H29 -0.3517 0.0531 0.0632 0.064 Uiso calc R 1
C C30 0.1230(3) 0.4815(3) 0.1585(2) 0.0386(8) Uani d . 1
C C31 0.0321(4) 0.4623(4) 0.2234(3) 0.0473(9) Uani d . 1
H H31 0.0003 0.3906 0.2472 0.057 Uiso calc R 1
C C32 -0.0116(5) 0.5464(4) 0.2530(3) 0.0664(13) Uani d . 1
H H32 -0.0731 0.5307 0.2957 0.080 Uiso calc R 1
C C33 0.0349(7) 0.6529(5) 0.2198(4) 0.0842(18) Uani d . 1
H H33 0.0062 0.7101 0.2406 0.101 Uiso calc R 1
C C34 0.1243(6) 0.6751(4) 0.1557(4) 0.0775(16) Uani d . 1
H H34 0.1564 0.7477 0.1333 0.093 Uiso calc R 1
C C35 0.1674(4) 0.5889(3) 0.1239(3) 0.0537(10) Uani d . 1
C C36 0.4283(3) 0.4159(3) 0.1513(2) 0.0384(8) Uani d . 1
C C37 0.6263(4) 0.5862(5) 0.1315(3) 0.0768(15) Uani d . 1
H H37A 0.6678 0.6708 0.1491 0.115 Uiso calc R 1
H H37B 0.6014 0.5664 0.0623 0.115 Uiso calc R 1
H H37C 0.6950 0.5570 0.1577 0.115 Uiso calc R 1

loop_
_atom_site_aniso_label
_atom_site_aniso_U_11
_atom_site_aniso_U_22
_atom_site_aniso_U_33
_atom_site_aniso_U_12
_atom_site_aniso_U_13
_atom_site_aniso_U_23
Cl1 0.1027(10) 0.0749(10) 0.1001(11) 0.0317(8) 0.0319(8) 0.0577(8)
O1 0.0716(17) 0.076(2) 0.0706(19) 0.0510(17) 0.0408(14) 0.0291(16)
O2 0.0497(14) 0.0547(19) 0.0521(16) 0.0091(13) 0.0214(11) 0.0149(13)
O3 0.081(2) 0.083(2) 0.0504(17) 0.0411(18) 0.0232(15) -0.0032(16)
O4 0.0702(18) 0.060(2) 0.0491(16) 0.0255(16) -0.0112(13) -0.0109(14)
O5 0.0532(16) 0.084(2) 0.149(3) 0.0374(16) 0.0485(19) 0.078(2)
O6 0.0597(15) 0.083(2) 0.079(2) 0.0484(16) 0.0245(14) 0.0487(17)
N1 0.0702(19) 0.057(2) 0.0369(16) 0.0401(18) 0.0100(14) 0.0201(15)
N2 0.0349(12) 0.0346(16) 0.0398(15) 0.0216(12) 0.0076(10) 0.0116(12)
N3 0.0589(18) 0.0459(19) 0.0339(16) 0.0323(16) 0.0013(13) 0.0045(14)
N4 0.0355(13) 0.0350(17) 0.0586(18) 0.0193(12) 0.0137(12) 0.0177(14)
C1 0.0529(18) 0.047(2) 0.0362(18) 0.0206(17) 0.0092(14) 0.0129(17)
C2 0.0423(16) 0.040(2) 0.0277(16) 0.0230(15) 0.0104(12) 0.0111(14)
C3 0.0443(16) 0.044(2) 0.0240(15) 0.0256(15) 0.0068(12) 0.0030(14)
C4 0.0500(18) 0.048(2) 0.0393(19) 0.0186(17) 0.0110(15) 0.0044(17)
C5 0.049(2) 0.058(3) 0.061(3) 0.0101(19) 0.0095(17) -0.003(2)
C6 0.0400(18) 0.100(4) 0.050(2) 0.025(2) -0.0003(16) -0.003(2)
C7 0.058(2) 0.098(4) 0.037(2) 0.053(3) 0.0016(16) 0.006(2)
C8 0.0518(18) 0.050(2) 0.0278(16) 0.0287(18) 0.0060(13) 0.0033(15)
C9 0.0360(14) 0.0389(19) 0.0332(17) 0.0213(14) 0.0092(12) 0.0071(14)
C10 0.0329(14) 0.0348(19) 0.0317(16) 0.0195(13) 0.0082(11) 0.0103(14)
C11 0.0425(15) 0.0373(19) 0.0281(16) 0.0229(14) 0.0091(12) 0.0115(14)
C12 0.0384(15) 0.0376(19) 0.0307(16) 0.0239(14) 0.0069(12) 0.0046(14)
C13 0.0357(14) 0.0324(18) 0.0315(16) 0.0196(13) 0.0070(11) 0.0055(13)
C14 0.0412(15) 0.0311(18) 0.0406(18) 0.0221(14) 0.0070(12) 0.0050(14)
C15 0.0375(16) 0.039(2) 0.064(2) 0.0211(15) 0.0078(14) 0.0087(17)
C16 0.0438(18) 0.042(2) 0.080(3) 0.0235(17) 0.0197(18) 0.025(2)
C17 0.0420(16) 0.0296(18) 0.0468(19) 0.0188(14) 0.0109(14) 0.0120(15)
C18 0.0402(15) 0.037(2) 0.0451(19) 0.0187(15) 0.0109(13) 0.0159(16)
C19 0.0431(17) 0.043(2) 0.051(2) 0.0214(16) 0.0180(14) 0.0179(17)
C20 0.0457(17) 0.044(2) 0.054(2) 0.0232(16) 0.0111(15) 0.0234(18)
C21 0.060(2) 0.070(3) 0.049(2) 0.037(2) 0.0207(17) 0.033(2)
C22 0.0537(19) 0.061(3) 0.052(2) 0.0312(19) 0.0237(16) 0.0249(19)
C23 0.070(3) 0.103(4) 0.116(4) 0.066(3) 0.043(3) 0.063(3)
C24 0.0356(15) 0.038(2) 0.057(2) 0.0193(14) 0.0119(14) 0.0158(17)
C25 0.0439(17) 0.047(2) 0.050(2) 0.0210(16) 0.0104(15) 0.0155(18)
C26 0.057(2) 0.062(3) 0.060(2) 0.032(2) 0.0248(18) 0.017(2)
C27 0.059(2) 0.064(3) 0.085(3) 0.044(2) 0.032(2) 0.027(2)
C28 0.057(2) 0.080(3) 0.071(3) 0.047(2) 0.0166(19) 0.031(2)
C29 0.0485(18) 0.064(3) 0.056(2) 0.0327(19) 0.0065(16) 0.013(2)
C30 0.0435(16) 0.041(2) 0.0355(17) 0.0263(15) -0.0031(13) 0.0077(15)
C31 0.057(2) 0.052(2) 0.045(2) 0.0381(19) 0.0046(15) 0.0036(17)
C32 0.074(3) 0.080(3) 0.059(3) 0.056(3) -0.004(2) -0.008(2)
C33 0.106(4) 0.064(3) 0.090(4) 0.067(3) -0.025(3) -0.019(3)
C34 0.093(3) 0.041(3) 0.093(4) 0.039(3) -0.020(3) 0.007(2)
C35 0.057(2) 0.037(2) 0.062(2) 0.0219(17) -0.0066(17) 0.0126(18)
C36 0.0404(16) 0.053(2) 0.0320(17) 0.0278(17) 0.0102(13) 0.0177(16)
C37 0.052(2) 0.097(4) 0.061(3) 0.004(2) 0.024(2) 0.027(3)

loop_
_atom_type_symbol
_atom_type_description
_atom_type_scat_dispersion_real
_atom_type_scat_dispersion_imag
_atom_type_scat_source
C C 0.0033 0.0016 'International Tables Vol C Tables 4.2.6.8 and 6.1.1.4'
H H 0.0000 0.0000 'International Tables Vol C Tables 4.2.6.8 and 6.1.1.4'
N N 0.0061 0.0033 'International Tables Vol C Tables 4.2.6.8 and 6.1.1.4'
O O 0.0106 0.0060 'International Tables Vol C Tables 4.2.6.8 and 6.1.1.4'
Cl Cl 0.1484 0.1585 'International Tables Vol C Tables 4.2.6.8 and 6.1.1.4'

loop_
_geom_angle_atom_site_label_1
_geom_angle_atom_site_label_2
_geom_angle_atom_site_label_3
_geom_angle
C36 O2 C37 116.4(3)
C20 O6 C23 116.9(3)
C8 N1 C1 109.2(3)
C8 N1 H1A 125.4
C1 N1 H1A 125.4
C13 N2 C10 105.6(2)
C13 N2 H2 127.2
C10 N2 H2 127.2
O4 N3 O3 123.6(3)
O4 N3 C12 116.9(3)
O3 N3 C12 119.5(3)
C16 N4 C17 128.4(3)
C16 N4 C14 94.5(3)
C17 N4 C14 132.7(3)
C2 C1 N1 110.6(3)
C2 C1 H1 124.7
N1 C1 H1 124.7
C1 C2 C3 106.0(3)
C1 C2 C9 126.1(3)
C3 C2 C9 127.9(3)
C4 C3 C8 118.1(3)
C4 C3 C2 134.6(3)
C8 C3 C2 107.3(3)
C5 C4 C3 118.9(4)
C5 C4 H4 120.6
C3 C4 H4 120.6
C4 C5 C6 121.8(4)
C4 C5 H5 119.1
C6 C5 H5 119.1
C7 C6 C5 121.1(4)
C7 C6 H6 119.5
C5 C6 H6 119.5
C6 C7 C8 117.7(3)
C6 C7 H7 121.2
C8 C7 H7 121.2
N1 C8 C7 130.5(3)
N1 C8 C3 107.0(3)
C7 C8 C3 122.5(4)
C2 C9 C10 112.3(2)
C2 C9 H9A 109.1
C10 C9 H9A 109.1
C2 C9 H9B 109.1
C10 C9 H9B 109.1
H9A C9 H9B 107.9
N2 C10 C36 108.6(2)
N2 C10 C9 109.8(2)
C36 C10 C9 110.0(2)
N2 C10 C11 105.2(2)
C36 C10 C11 108.7(2)
C9 C10 C11 114.2(2)
C30 C11 C12 111.5(2)
C30 C11 C10 117.8(2)
C12 C11 C10 103.5(2)
C30 C11 H11 107.8
C12 C11 H11 107.8
C10 C11 H11 107.8
N3 C12 C11 113.1(3)
N3 C12 C13 106.7(2)
C11 C12 C13 103.8(2)
N3 C12 H12 111.0
C11 C12 H12 111.0
C13 C12 H12 111.0
N2 C13 C14 113.7(2)
N2 C13 C12 103.5(2)
C14 C13 C12 117.3(2)
N2 C13 H13 107.3
C14 C13 H13 107.3
C12 C13 H13 107.3
N4 C14 C13 115.3(3)
N4 C14 C15 87.1(2)
C13 C14 C15 117.8(2)
N4 C14 H14 111.5
C13 C14 H14 111.5
C15 C14 H14 111.5
C24 C15 C16 116.4(3)
C24 C15 C14 119.7(3)
C16 C15 C14 84.6(2)
C24 C15 H15 111.2
C16 C15 H15 111.2
C14 C15 H15 111.2
O5 C16 N4 132.5(3)
O5 C16 C15 133.9(3)
N4 C16 C15 93.6(3)
C22 C17 C18 119.3(3)
C22 C17 N4 118.8(3)
C18 C17 N4 121.8(3)
C19 C18 C17 120.2(3)
C19 C18 H18 119.9
C17 C18 H18 119.9
C20 C19 C18 120.1(3)
C20 C19 H19 119.9
C18 C19 H19 119.9
C19 C20 O6 124.7(3)
C19 C20 C21 119.7(3)
O6 C20 C21 115.6(3)
C22 C21 C20 120.4(3)
C22 C21 H21 119.8
C20 C21 H21 119.8
C21 C22 C17 120.0(3)
C21 C22 H22 120.0
C17 C22 H22 120.0
O6 C23 H23A 109.5
O6 C23 H23B 109.5
H23A C23 H23B 109.5
O6 C23 H23C 109.5
H23A C23 H23C 109.5
H23B C23 H23C 109.5
C25 C24 C29 118.1(3)
C25 C24 C15 121.7(3)
C29 C24 C15 120.3(3)
C24 C25 C26 121.1(3)
C24 C25 H25 119.4
C26 C25 H25 119.4
C27 C26 C25 120.4(4)
C27 C26 H26 119.8
C25 C26 H26 119.8
C26 C27 C28 119.1(3)
C26 C27 H27 120.4
C28 C27 H27 120.4
C29 C28 C27 120.3(3)
C29 C28 H28 119.8
C27 C28 H28 119.8
C28 C29 C24 121.0(4)
C28 C29 H29 119.5
C24 C29 H29 119.5
C35 C30 C31 117.5(3)
C35 C30 C11 121.3(3)
C31 C30 C11 121.2(3)
C32 C31 C30 121.9(4)
C32 C31 H31 119.1
C30 C31 H31 119.1
C33 C32 C31 120.2(5)
C33 C32 H32 119.9
C31 C32 H32 119.9
C32 C33 C34 119.7(4)
C32 C33 H33 120.2
C34 C33 H33 120.2
C33 C34 C35 120.4(4)
C33 C34 H34 119.8
C35 C34 H34 119.8
C30 C35 C34 120.3(4)
C30 C35 Cl1 122.1(3)
C34 C35 Cl1 117.5(4)
O1 C36 O2 125.4(3)
O1 C36 C10 123.6(3)
O2 C36 C10 111.0(3)
O2 C37 H37A 109.5
O2 C37 H37B 109.5
H37A C37 H37B 109.5
O2 C37 H37C 109.5
H37A C37 H37C 109.5
H37B C37 H37C 109.5

loop_
_geom_bond_atom_site_label_1
_geom_bond_atom_site_label_2
_geom_bond_distance
N1 H1A 0.8600
N2 H2 0.8600
N3 O4 1.208(4)
N3 O3 1.215(4)
C1 C2 1.358(5)
C1 N1 1.369(4)
C1 H1 0.9300
C2 C3 1.431(5)
C2 C9 1.501(4)
C3 C4 1.408(5)
C3 C8 1.417(4)
C4 C5 1.371(5)
C4 H4 0.9300
C5 C6 1.390(7)
C5 H5 0.9300
C6 C7 1.377(7)
C6 H6 0.9300
C7 C8 1.383(5)
C7 H7 0.9300
C8 N1 1.362(5)
C9 C10 1.553(4)
C9 H9A 0.9700
C9 H9B 0.9700
C10 N2 1.459(4)
C10 C36 1.531(4)
C10 C11 1.603(3)
C11 C30 1.511(4)
C11 C12 1.538(5)
C11 H11 0.9800
C12 N3 1.511(4)
C12 C13 1.558(4)
C12 H12 0.9800
C13 N2 1.451(4)
C13 C14 1.503(4)
C13 H13 0.9800
C14 N4 1.478(4)
C14 C15 1.581(4)
C14 H14 0.9800
C15 C24 1.507(4)
C15 C16 1.523(5)
C15 H15 0.9800
C16 O5 1.206(5)
C16 N4 1.365(4)
C17 C22 1.383(5)
C17 C18 1.384(5)
C17 N4 1.418(4)
C18 C19 1.382(4)
C18 H18 0.9300
C19 C20 1.368(5)
C19 H19 0.9300
C20 O6 1.380(4)
C20 C21 1.383(5)
C21 C22 1.375(5)
C21 H21 0.9300
C22 H22 0.9300
C23 O6 1.417(5)
C23 H23A 0.9600
C23 H23B 0.9600
C23 H23C 0.9600
C24 C25 1.378(5)
C24 C29 1.392(4)
C25 C26 1.380(5)
C25 H25 0.9300
C26 C27 1.376(5)
C26 H26 0.9300
C27 C28 1.384(6)
C27 H27 0.9300
C28 C29 1.373(5)
C28 H28 0.9300
C29 H29 0.9300
C30 C35 1.385(5)
C30 C31 1.395(5)
C31 C32 1.374(5)
C31 H31 0.9300
C32 C33 1.365(8)
C32 H32 0.9300
C33 C34 1.374(8)
C33 H33 0.9300
C34 C35 1.402(6)
C34 H34 0.9300
C35 Cl1 1.730(5)
C36 O1 1.197(4)
C36 O2 1.319(4)
C37 O2 1.454(4)
C37 H37A 0.9600
C37 H37B 0.9600
C37 H37C 0.9600

loop_
_geom_hbond_atom_site_label_D
_geom_hbond_atom_site_label_H
_geom_hbond_atom_site_label_A
_geom_hbond_site_symmetry_A
_geom_hbond_distance_DH
_geom_hbond_distance_HA
_geom_hbond_distance_DA
_geom_hbond_angle_DHA
C11 H11 Cl1 . 0.98 2.57 3.095(4) 114
C11 H11 O3 . 0.98 2.37 2.786(4) 105
C22 H22 O5 . 0.93 2.59 3.080(6) 113
C14 H14 O4 2_555 0.98 2.53 3.443(5) 154
C34 H34 O4 2_565 0.93 2.59 3.414(6) 148
N1 H1A O6 2_656 0.86 2.14 2.982(5) 167

loop_
_geom_torsion_atom_site_label_1
_geom_torsion_atom_site_label_2
_geom_torsion_atom_site_label_3
_geom_torsion_atom_site_label_4
_geom_torsion
N1 C1 C2 C3 0.6(4)
N1 C1 C2 C9 -178.0(3)
C1 C2 C3 C4 -178.8(3)
C9 C2 C3 C4 -0.3(6)
C1 C2 C3 C8 -0.5(4)
C9 C2 C3 C8 178.1(3)
C8 C3 C4 C5 -0.3(5)
C2 C3 C4 C5 177.9(4)
C3 C4 C5 C6 0.6(6)
C4 C5 C6 C7 0.1(7)
C5 C6 C7 C8 -1.2(6)
C6 C7 C8 N1 -178.1(4)
C6 C7 C8 C3 1.5(5)
C4 C3 C8 N1 178.9(3)
C2 C3 C8 N1 0.2(3)
C4 C3 C8 C7 -0.7(5)
C2 C3 C8 C7 -179.4(3)
C1 C2 C9 C10 -76.9(4)
C3 C2 C9 C10 104.8(4)
C2 C9 C10 N2 58.5(3)
C2 C9 C10 C36 -61.0(3)
C2 C9 C10 C11 176.5(2)
N2 C10 C11 C30 134.8(3)
C36 C10 C11 C30 -109.0(3)
C9 C10 C11 C30 14.2(4)
N2 C10 C11 C12 11.2(3)
C36 C10 C11 C12 127.4(3)
C9 C10 C11 C12 -109.4(3)
C30 C11 C12 N3 131.4(2)
C10 C11 C12 N3 -101.0(2)
C30 C11 C12 C13 -113.4(3)
C10 C11 C12 C13 14.3(3)
N3 C12 C13 N2 84.1(3)
C11 C12 C13 N2 -35.6(3)
N3 C12 C13 C14 -42.0(3)
C11 C12 C13 C14 -161.7(2)
N2 C13 C14 N4 72.2(3)
C12 C13 C14 N4 -166.9(2)
N2 C13 C14 C15 172.8(3)
C12 C13 C14 C15 -66.3(4)
N4 C14 C15 C24 113.5(3)
C13 C14 C15 C24 -3.7(5)
N4 C14 C15 C16 -3.9(3)
C13 C14 C15 C16 -121.1(3)
C24 C15 C16 O5 63.8(6)
C14 C15 C16 O5 -175.6(5)
C24 C15 C16 N4 -116.3(3)
C14 C15 C16 N4 4.2(3)
C22 C17 C18 C19 2.4(5)
N4 C17 C18 C19 -174.1(3)
C17 C18 C19 C20 0.8(6)
C18 C19 C20 O6 176.6(4)
C18 C19 C20 C21 -3.5(6)
C19 C20 C21 C22 3.2(6)
O6 C20 C21 C22 -176.9(4)
C20 C21 C22 C17 -0.1(7)
C18 C17 C22 C21 -2.7(6)
N4 C17 C22 C21 173.9(4)
C16 C15 C24 C25 29.9(5)
C14 C15 C24 C25 -69.4(5)
C16 C15 C24 C29 -150.9(3)
C14 C15 C24 C29 109.9(4)
C29 C24 C25 C26 -0.2(5)
C15 C24 C25 C26 179.1(3)
C24 C25 C26 C27 -0.3(6)
C25 C26 C27 C28 0.1(6)
C26 C27 C28 C29 0.6(6)
C27 C28 C29 C24 -1.1(6)
C25 C24 C29 C28 0.9(6)
C15 C24 C29 C28 -178.4(4)
C12 C11 C30 C35 -138.3(3)
C10 C11 C30 C35 102.2(3)
C12 C11 C30 C31 39.4(4)
C10 C11 C30 C31 -80.1(4)
C35 C30 C31 C32 -0.5(5)
C11 C30 C31 C32 -178.3(3)
C30 C31 C32 C33 -0.7(6)
C31 C32 C33 C34 0.8(7)
C32 C33 C34 C35 0.3(7)
C31 C30 C35 C34 1.6(5)
C11 C30 C35 C34 179.4(3)
C31 C30 C35 Cl1 -176.2(2)
C11 C30 C35 Cl1 1.6(5)
C33 C34 C35 C30 -1.5(6)
C33 C34 C35 Cl1 176.4(4)
N2 C10 C36 O1 16.0(4)
C9 C10 C36 O1 136.2(3)
C11 C10 C36 O1 -98.0(3)
N2 C10 C36 O2 -165.9(2)
C9 C10 C36 O2 -45.6(3)
C11 C10 C36 O2 80.1(3)
C7 C8 N1 C1 179.7(4)
C3 C8 N1 C1 0.1(4)
C2 C1 N1 C8 -0.4(4)
C14 C13 N2 C10 172.5(2)
C12 C13 N2 C10 44.1(3)
C36 C10 N2 C13 -150.8(2)
C9 C10 N2 C13 88.8(2)
C11 C10 N2 C13 -34.6(3)
C11 C12 N3 O4 -157.2(3)
C13 C12 N3 O4 89.3(3)
C11 C12 N3 O3 25.3(4)
C13 C12 N3 O3 -88.2(3)
O5 C16 N4 C17 16.9(7)
C15 C16 N4 C17 -163.0(3)
O5 C16 N4 C14 175.3(5)
C15 C16 N4 C14 -4.5(3)
C22 C17 N4 C16 -36.5(5)
C18 C17 N4 C16 140.0(4)
C22 C17 N4 C14 173.4(3)
C18 C17 N4 C14 -10.1(6)
C13 C14 N4 C16 123.8(3)
C15 C14 N4 C16 4.4(3)
C13 C14 N4 C17 -79.3(4)
C15 C14 N4 C17 161.3(4)
O1 C36 O2 C37 -1.3(5)
C10 C36 O2 C37 -179.4(3)
C19 C20 O6 C23 -4.1(6)
C21 C20 O6 C23 176.0(4)
